data_7063593
loop_
_publ_author_name
'Short, Jonathan I.'
'Rushbridge, Elizabeth K.'
'Blundell, Toby J.'
'Ogar, Joseph O.'
'Yang, Songjie'
'Wallis, John D.'
'Martin, Lee'

_publ_section_title
;
 A series of enantiopure BEDT-TTF-acetamide derivatives with two
 stereogenic centres
;
_journal_name_full 'New Journal of Chemistry'
_journal_paper_doi 10.1039/D4NJ03967J
_journal_year 2025
_chemical_absolute_configuration rmad
_chemical_formula_moiety 'I3, 2(C22 H21 N O3 S8)'
_chemical_formula_sum 'C44 H42 I3 N2 O6 S16'
_chemical_formula_weight 1588.45
_chemical_name_systematic
;
[1''-S,5S-8]2I3
;
_space_group_crystal_system monoclinic
_space_group_IT_number 4
_space_group_name_Hall 'P 2yb'
_space_group_name_H-M_alt 'P 1 21 1'
_atom_sites_solution_hydrogens geom
_audit_creation_date 2024-07-16
_audit_creation_method
;
Olex2 1.5
(compiled 2024.02.16 svn.r378c4104 for OlexSys, GUI svn.r6928)
;
_audit_update_record
;
2024-09-07 deposited with the CCDC.	2024-12-11 downloaded from the CCDC.
;
_cell_angle_alpha 90
_cell_angle_beta 95.4955(12)
_cell_angle_gamma 90
_cell_formula_units_Z 2
_cell_length_a 9.75418(15)
_cell_length_b 12.01883(17)
_cell_length_c 23.5844(3)
_cell_measurement_reflns_used 19849
_cell_measurement_temperature 120
_cell_measurement_theta_max 78.6610
_cell_measurement_theta_min 1.8780
_cell_volume 2752.18(7)
_computing_cell_refinement 'CrysAlisPro 1.171.42.92a (Rigaku OD, 2023)'
_computing_data_collection 'CrysAlisPro 1.171.42.92a (Rigaku OD, 2023)'
_computing_data_reduction 'CrysAlisPro 1.171.42.92a (Rigaku OD, 2023)'
_computing_molecular_graphics 'Olex2 1.5 (Dolomanov et al., 2009)'
_computing_publication_material 'Olex2 1.5 (Dolomanov et al., 2009)'
_computing_structure_refinement 'SHELXL 2018/3 (Sheldrick, 2015)'
_diffrn_ambient_environment N~2~
_diffrn_ambient_temperature 120
_diffrn_detector 'Hybrid Pixel Array Detector'
_diffrn_detector_area_resol_mean 10.0000
_diffrn_detector_type 'HyPix-Arc 100'
_diffrn_measured_fraction_theta_full 1.000
_diffrn_measured_fraction_theta_max 0.926
_diffrn_measurement_device 'four-circle diffractometer'
_diffrn_measurement_device_type 'XtaLAB Synergy R, DW system, HyPix-Arc 100'
_diffrn_measurement_method '\w scans'
_diffrn_radiation_monochromator mirror
_diffrn_radiation_probe x-ray
_diffrn_radiation_type 'Cu K\a'
_diffrn_radiation_wavelength 1.54184
_diffrn_reflns_av_R_equivalents 0.0741
_diffrn_reflns_av_unetI/netI 0.0479
_diffrn_reflns_Laue_measured_fraction_full 1.000
_diffrn_reflns_Laue_measured_fraction_max 0.926
_diffrn_reflns_limit_h_max 11
_diffrn_reflns_limit_h_min -12
_diffrn_reflns_limit_k_max 12
_diffrn_reflns_limit_k_min -15
_diffrn_reflns_limit_l_max 30
_diffrn_reflns_limit_l_min -29
_diffrn_reflns_number 36103
_diffrn_reflns_point_group_measured_fraction_full 0.878
_diffrn_reflns_point_group_measured_fraction_max 0.789
_diffrn_reflns_theta_full 67.684
_diffrn_reflns_theta_max 80.400
_diffrn_reflns_theta_min 1.882
_diffrn_source 'Rotating-anode X-ray tube'
_diffrn_source_type 'Rigaku (Cu) X-ray Source'
_exptl_absorpt_coefficient_mu 19.457
_exptl_absorpt_correction_T_max 0.905
_exptl_absorpt_correction_T_min 0.060
_exptl_absorpt_correction_type gaussian
_exptl_absorpt_process_details
;
CrysAlisPro 1.171.42.92a (Rigaku Oxford Diffraction, 2023)
Numerical absorption correction based on gaussian integration over
a multifaceted crystal model
Empirical absorption correction using spherical harmonics,
implemented in SCALE3 ABSPACK scaling algorithm.
;
_exptl_crystal_colour black
_exptl_crystal_density_diffrn 1.917
_exptl_crystal_description 'thick plate'
_exptl_crystal_F_000 1566
_exptl_crystal_size_max 0.209
_exptl_crystal_size_mid 0.095
_exptl_crystal_size_min 0.020
_refine_diff_density_max 3.132
_refine_diff_density_min -1.172
_refine_diff_density_rms 0.199
_refine_ls_abs_structure_details
;
 Classical Flack method preferred over Parsons because s.u. lower.
;
_refine_ls_abs_structure_Flack 0.015(12)
_refine_ls_extinction_method none
_refine_ls_goodness_of_fit_ref 1.028
_refine_ls_hydrogen_treatment constr
_refine_ls_matrix_type full
_refine_ls_number_parameters 652
_refine_ls_number_reflns 9524
_refine_ls_number_restraints 3
_refine_ls_restrained_S_all 1.028
_refine_ls_R_factor_all 0.0855
_refine_ls_R_factor_gt 0.0812
_refine_ls_shift/su_max 0.001
_refine_ls_shift/su_mean 0.000
_refine_ls_structure_factor_coef Fsqd
_refine_ls_weighting_details 'w=1/[\s^2^(Fo^2^)+(0.1788P)^2^] where P=(Fo^2^+2Fc^2^)/3'
_refine_ls_weighting_scheme calc
_refine_ls_wR_factor_gt 0.2071
_refine_ls_wR_factor_ref 0.2117
_reflns_Friedel_coverage 0.626
_reflns_Friedel_fraction_full 0.743
_reflns_Friedel_fraction_max 0.639
_reflns_number_gt 8382
_reflns_number_total 9524
_reflns_threshold_expression 'I > 2\s(I)'
_cod_data_source_file d4nj03967j2.cif
_cod_data_source_block SY184abs724
_cod_database_code 7063593
_shelx_shelxl_version_number 2018/3
_shelx_space_group_comment
;
The symmetry employed for this shelxl refinement is uniquely defined
by the following loop, which should always be used as a source of
symmetry information in preference to the above space-group names.
They are only intended as comments.
;
_olex2_refinement_description
;
1. Fixed Uiso
 At 1.2 times of:
  All C(H) groups, All C(H,H) groups, All N(H) groups
 At 1.5 times of:
  All C(H,H,H) groups
2. Restrained distances
 C9A-C10A = C9B-C10B
 1.52 with sigma of 0.002
3. Uiso/Uaniso restraints and constraints
Uanis(I1) = Uanis(I1A)
Uanis(I2) = Uanis(I2A)
Uanis(I3) = Uanis(I3A)
4. Others
 Sof(I1A)=Sof(I2A)=Sof(I3A)=1-FVAR(1)
 Sof(I1)=Sof(I2)=Sof(I3)=FVAR(1)
5.a Ternary CH refined with riding coordinates:
 C1A(H1AA), C13A(H13A), C1B(H1BA), C13B(H13B)
5.b Secondary CH2 refined with riding coordinates:
 C2A(H2AA,H2AB), C9A(H9AA,H9AB), C10A(H10A,H10B), C11A(H11A,H11B), C16A(H16A,
 H16B), C2B(H2BA,H2BB), C9B(H9BA,H9BB), C10B(H10C,H10D), C11B(H11C,H11D),
 C16B(H16C,H16D)
5.c Aromatic/amide H refined with riding coordinates:
 N1A(H1A), C18A(H18A), C19A(H19A), C20A(H20A), C21A(H21A), C22A(H22A),
 N1B(H1B), C18B(H18B), C19B(H19B), C20B(H20B), C21B(H21B), C22B(H22B)
5.d Idealised Me refined as rotating group:
 C15A(H15A,H15B,H15C), C15B(H15D,H15E,H15F)
;
_olex2_submission_special_instructions 'No special instructions were received'

loop_
_space_group_symop_operation_xyz
'x, y, z'
'-x, y+1/2, -z'

loop_
_atom_site_label
_atom_site_type_symbol
_atom_site_fract_x
_atom_site_fract_y
_atom_site_fract_z
_atom_site_U_iso_or_equiv
_atom_site_adp_type
_atom_site_occupancy
_atom_site_site_symmetry_order
_atom_site_calc_flag
_atom_site_refinement_flags_posn
_atom_site_refinement_flags_adp
_atom_site_refinement_flags_occupancy
_atom_site_disorder_assembly
_atom_site_disorder_group
I1 I 0.34001(11) 1.04988(14) 0.81685(4) 0.0421(3) Uani 0.941(2) 1 d . . P A 1
I2 I 0.03825(10) 1.02807(13) 0.81446(4) 0.0338(2) Uani 0.941(2) 1 d . . P A 1
I3 I -0.26092(11) 1.01310(14) 0.81531(4) 0.0415(3) Uani 0.941(2) 1 d . . P A 1
S1A S -0.3094(3) 0.6872(3) 0.65307(12) 0.0251(7) Uani 1 1 d . . . . .
S2A S -0.2933(3) 0.9802(3) 0.64317(12) 0.0247(6) Uani 1 1 d . . . . .
S3A S -0.5106(3) 0.7071(3) 0.55221(12) 0.0252(6) Uani 1 1 d . . . . .
S4A S -0.4983(3) 0.9514(3) 0.54491(11) 0.0242(6) Uani 1 1 d . . . . .
S5A S -0.7524(3) 0.7050(3) 0.44792(12) 0.0252(6) Uani 1 1 d . . . . .
S6A S -0.7443(3) 0.9497(3) 0.44387(12) 0.0254(7) Uani 1 1 d . . . . .
S7A S -0.9541(3) 0.6792(3) 0.34745(14) 0.0306(7) Uani 1 1 d . . . . .
S8A S -0.9500(3) 0.9731(3) 0.34558(13) 0.0306(7) Uani 1 1 d . . . . .
O1A O -0.3102(8) 0.6335(8) 0.7885(3) 0.0245(18) Uani 1 1 d . . . . .
O2A O -0.2177(9) 0.3871(9) 0.8024(4) 0.030(2) Uani 1 1 d . . . . .
O3A O -0.3160(9) 0.4034(8) 0.8827(3) 0.0244(18) Uani 1 1 d . . . . .
N1A N -0.0909(10) 0.5932(10) 0.8221(4) 0.025(2) Uani 1 1 d . . . . .
H1A H -0.003079 0.597639 0.816696 0.030 Uiso 1 1 calc R U . . .
C1A C -0.2360(12) 0.7877(12) 0.7067(5) 0.024(3) Uani 1 1 d . . . . .
H1AA H -0.310204 0.815955 0.729432 0.029 Uiso 1 1 calc R U . . .
C2A C -0.1704(12) 0.8851(11) 0.6776(5) 0.022(2) Uani 1 1 d . . . . .
H2AA H -0.112209 0.855405 0.648946 0.026 Uiso 1 1 calc R U . . .
H2AB H -0.109643 0.926231 0.706416 0.026 Uiso 1 1 calc R U . . .
C3A C -0.3945(12) 0.7771(11) 0.6026(5) 0.022(3) Uani 1 1 d . . . . .
C4A C -0.3907(13) 0.8869(12) 0.5991(5) 0.025(3) Uani 1 1 d . . . . .
C5A C -0.5754(12) 0.8284(11) 0.5186(5) 0.019(2) Uani 1 1 d . . . . .
C6A C -0.6783(11) 0.8283(11) 0.4760(5) 0.020(2) Uani 1 1 d . . . . .
C7A C -0.8563(13) 0.7713(12) 0.3938(5) 0.026(3) Uani 1 1 d . . . . .
C8A C -0.8566(13) 0.8828(12) 0.3920(5) 0.025(3) Uani 1 1 d . . . . .
C9A C -1.078(2) 0.7670(13) 0.3094(8) 0.059(5) Uani 1 1 d D . . . .
H9AA H -1.116771 0.727075 0.274911 0.071 Uiso 1 1 calc R U . . .
H9AB H -1.153608 0.780511 0.333549 0.071 Uiso 1 1 calc R U . . .
C10A C -1.023(2) 0.8787(14) 0.2915(7) 0.058(5) Uani 1 1 d D . . . .
H10A H -1.099682 0.917898 0.269257 0.070 Uiso 1 1 calc R U . . .
H10B H -0.951884 0.863954 0.265204 0.070 Uiso 1 1 calc R U . . .
C11A C -0.1278(12) 0.7272(11) 0.7456(5) 0.022(2) Uani 1 1 d . . . . .
H11A H -0.066880 0.685807 0.721795 0.026 Uiso 1 1 calc R U . . .
H11B H -0.070599 0.783051 0.767804 0.026 Uiso 1 1 calc R U . . .
C12A C -0.1851(12) 0.6467(11) 0.7866(5) 0.020(2) Uani 1 1 d . . . . .
C13A C -0.1330(11) 0.5284(12) 0.8690(4) 0.023(2) Uani 1 1 d . . . . .
H13A H -0.047198 0.491803 0.886631 0.028 Uiso 1 1 calc R U . . .
C14A C -0.2285(13) 0.4322(11) 0.8460(4) 0.022(2) Uani 1 1 d . . . . .
C15A C -0.3963(15) 0.3042(12) 0.8679(6) 0.033(3) Uani 1 1 d . . . . .
H15A H -0.453357 0.316395 0.831896 0.049 Uiso 1 1 calc R U . . .
H15B H -0.455704 0.287775 0.898066 0.049 Uiso 1 1 calc R U . . .
H15C H -0.334158 0.241275 0.863650 0.049 Uiso 1 1 calc R U . . .
C16A C -0.1871(12) 0.5976(12) 0.9167(5) 0.027(3) Uani 1 1 d . . . . .
H16A H -0.224472 0.547484 0.944762 0.033 Uiso 1 1 calc R U . . .
H16B H -0.262609 0.646552 0.900510 0.033 Uiso 1 1 calc R U . . .
C17A C -0.0703(13) 0.6687(12) 0.9464(5) 0.026(3) Uani 1 1 d . . . . .
C18A C -0.0369(16) 0.7721(13) 0.9245(6) 0.035(3) Uani 1 1 d . . . . .
H18A H -0.089702 0.801771 0.892033 0.042 Uiso 1 1 calc R U . . .
C19A C 0.0754(15) 0.8318(13) 0.9509(6) 0.036(3) Uani 1 1 d . . . . .
H19A H 0.101421 0.900883 0.935504 0.043 Uiso 1 1 calc R U . . .
C20A C 0.1483(15) 0.7893(15) 0.9996(6) 0.040(4) Uani 1 1 d . . . . .
H20A H 0.223188 0.830462 1.017813 0.048 Uiso 1 1 calc R U . . .
C21A C 0.1138(15) 0.6895(14) 1.0216(5) 0.034(3) Uani 1 1 d . . . . .
H21A H 0.163802 0.661969 1.055212 0.040 Uiso 1 1 calc R U . . .
C22A C 0.0053(15) 0.6276(13) 0.9949(5) 0.033(3) Uani 1 1 d . . . . .
H22A H -0.017052 0.557194 1.009820 0.039 Uiso 1 1 calc R U . . .
S1B S 0.1876(3) 0.6947(3) 0.65645(12) 0.0257(7) Uani 1 1 d . . . . .
S2B S 0.2094(3) 0.9864(3) 0.64374(12) 0.0258(7) Uani 1 1 d . . . . .
S3B S -0.0072(3) 0.7122(3) 0.55376(12) 0.0259(7) Uani 1 1 d . . . . .
S4B S 0.0039(3) 0.9565(3) 0.54578(12) 0.0252(7) Uani 1 1 d . . . . .
S5B S -0.2508(3) 0.7094(3) 0.44935(12) 0.0266(7) Uani 1 1 d . . . . .
S6B S -0.2386(3) 0.9537(3) 0.44410(12) 0.0257(7) Uani 1 1 d . . . . .
S7B S -0.4610(3) 0.6854(3) 0.35100(14) 0.0305(7) Uani 1 1 d . . . . .
S8B S -0.4435(4) 0.9783(3) 0.34587(13) 0.0326(8) Uani 1 1 d . . . . .
O1B O 0.1913(8) 0.6445(8) 0.7908(3) 0.0249(19) Uani 1 1 d . . . . .
O2B O 0.2825(10) 0.3953(8) 0.8020(4) 0.029(2) Uani 1 1 d . . . . .
O3B O 0.1909(9) 0.4077(8) 0.8842(3) 0.0250(18) Uani 1 1 d . . . . .
N1B N 0.4108(10) 0.6015(10) 0.8231(4) 0.023(2) Uani 1 1 d . . . . .
H1B H 0.498526 0.607868 0.817707 0.027 Uiso 1 1 calc R U . . .
C1B C 0.2667(12) 0.7960(11) 0.7081(5) 0.021(2) Uani 1 1 d . . . . .
H1BA H 0.194537 0.826079 0.731313 0.026 Uiso 1 1 calc R U . . .
C2B C 0.3333(13) 0.8930(11) 0.6780(5) 0.025(3) Uani 1 1 d . . . . .
H2BA H 0.390711 0.862515 0.649268 0.029 Uiso 1 1 calc R U . . .
H2BB H 0.394560 0.934796 0.706360 0.029 Uiso 1 1 calc R U . . .
C3B C 0.1066(12) 0.7829(12) 0.6046(5) 0.023(3) Uani 1 1 d . . . . .
C4B C 0.1094(13) 0.8941(12) 0.6005(5) 0.025(3) Uani 1 1 d . . . . .
C5B C -0.0728(12) 0.8324(11) 0.5198(5) 0.022(2) Uani 1 1 d . . . . .
C6B C -0.1747(12) 0.8325(11) 0.4769(4) 0.019(2) Uani 1 1 d . . . . .
C7B C -0.3576(14) 0.7763(12) 0.3956(5) 0.026(3) Uani 1 1 d . . . . .
C8B C -0.3554(12) 0.8875(12) 0.3931(5) 0.024(3) Uani 1 1 d . . . . .
C9B C -0.511(2) 0.7775(14) 0.2925(7) 0.063(6) Uani 1 1 d D . . . .
H9BA H -0.430928 0.786266 0.270149 0.075 Uiso 1 1 calc R U . . .
H9BB H -0.584386 0.739995 0.267546 0.075 Uiso 1 1 calc R U . . .
C10B C -0.5625(19) 0.8931(13) 0.3056(8) 0.062(6) Uani 1 1 d D . . . .
H10C H -0.645423 0.885327 0.326447 0.075 Uiso 1 1 calc R U . . .
H10D H -0.590932 0.931124 0.269158 0.075 Uiso 1 1 calc R U . . .
C11B C 0.3742(12) 0.7345(11) 0.7469(5) 0.021(2) Uani 1 1 d . . . . .
H11C H 0.432141 0.789849 0.769124 0.026 Uiso 1 1 calc R U . . .
H11D H 0.434678 0.692821 0.722963 0.026 Uiso 1 1 calc R U . . .
C12B C 0.3166(12) 0.6537(10) 0.7881(5) 0.019(2) Uani 1 1 d . . . . .
C13B C 0.3715(11) 0.5349(11) 0.8694(4) 0.023(2) Uani 1 1 d . . . . .
H13B H 0.457897 0.498800 0.886675 0.027 Uiso 1 1 calc R U . . .
C14B C 0.2759(13) 0.4392(11) 0.8465(4) 0.024(3) Uani 1 1 d . . . . .
C15B C 0.1141(14) 0.3078(12) 0.8697(6) 0.031(3) Uani 1 1 d . . . . .
H15D H 0.057141 0.318765 0.833594 0.046 Uiso 1 1 calc R U . . .
H15E H 0.054816 0.290596 0.899815 0.046 Uiso 1 1 calc R U . . .
H15F H 0.178023 0.245952 0.865785 0.046 Uiso 1 1 calc R U . . .
C16B C 0.3164(12) 0.6047(12) 0.9173(4) 0.024(3) Uani 1 1 d . . . . .
H16C H 0.237262 0.650225 0.901429 0.029 Uiso 1 1 calc R U . . .
H16D H 0.284062 0.554591 0.946575 0.029 Uiso 1 1 calc R U . . .
C17B C 0.4278(13) 0.6796(13) 0.9443(5) 0.029(3) Uani 1 1 d . . . . .
C18B C 0.4543(16) 0.7847(12) 0.9225(6) 0.036(3) Uani 1 1 d . . . . .
H18B H 0.395031 0.812170 0.891336 0.043 Uiso 1 1 calc R U . . .
C19B C 0.5621(16) 0.8497(14) 0.9442(6) 0.041(4) Uani 1 1 d . . . . .
H19B H 0.579743 0.918724 0.926668 0.049 Uiso 1 1 calc R U . . .
C20B C 0.6441(16) 0.8152(16) 0.9911(6) 0.045(4) Uani 1 1 d . . . . .
H20B H 0.716691 0.861493 1.007004 0.054 Uiso 1 1 calc R U . . .
C21B C 0.6212(15) 0.7114(15) 1.0157(6) 0.039(4) Uani 1 1 d . . . . .
H21B H 0.678593 0.686784 1.048128 0.046 Uiso 1 1 calc R U . . .
C22B C 0.5137(14) 0.6448(13) 0.9922(5) 0.031(3) Uani 1 1 d . . . . .
H22B H 0.498064 0.574510 1.008865 0.038 Uiso 1 1 calc R U . . .
I1A I -0.1554(18) 1.042(3) 0.8158(6) 0.0421(3) Uani 0.059(2) 1 d . . P A 2
I2A I -0.4569(15) 1.021(3) 0.8129(6) 0.0338(2) Uani 0.059(2) 1 d . . P A 2
I3A I 0.2421(18) 1.009(3) 0.8161(6) 0.0415(3) Uani 0.059(2) 1 d . . P A 2

loop_
_atom_site_aniso_label
_atom_site_aniso_U_11
_atom_site_aniso_U_22
_atom_site_aniso_U_33
_atom_site_aniso_U_23
_atom_site_aniso_U_13
_atom_site_aniso_U_12
I1 0.0458(6) 0.0313(6) 0.0496(5) -0.0075(5) 0.0071(4) 0.0029(5)
I2 0.0444(5) 0.0205(5) 0.0371(4) -0.0028(3) 0.0067(3) -0.0057(4)
I3 0.0463(6) 0.0310(7) 0.0496(5) -0.0102(5) 0.0174(4) 0.0004(5)
S1A 0.0307(15) 0.0123(16) 0.0312(13) 0.0010(12) -0.0028(12) -0.0011(13)
S2A 0.0283(14) 0.0113(16) 0.0337(13) 0.0008(12) -0.0013(11) -0.0007(12)
S3A 0.0314(15) 0.0166(16) 0.0275(12) -0.0013(12) 0.0022(11) 0.0018(13)
S4A 0.0311(14) 0.0143(16) 0.0270(12) 0.0017(12) 0.0019(11) -0.0003(13)
S5A 0.0333(15) 0.0143(16) 0.0281(12) 0.0000(12) 0.0029(11) -0.0004(13)
S6A 0.0327(15) 0.0130(16) 0.0300(12) 0.0001(12) 0.0009(11) -0.0007(13)
S7A 0.0319(16) 0.0192(18) 0.0392(15) -0.0024(14) -0.0036(13) -0.0011(14)
S8A 0.0357(16) 0.0192(18) 0.0358(13) 0.0038(13) -0.0021(12) 0.0011(15)
O1A 0.016(4) 0.024(5) 0.034(4) 0.007(4) 0.005(3) 0.001(4)
O2A 0.029(4) 0.028(5) 0.033(4) -0.002(4) 0.008(4) 0.003(4)
O3A 0.027(4) 0.016(5) 0.032(4) 0.003(4) 0.013(3) -0.002(4)
N1A 0.021(4) 0.025(7) 0.030(4) 0.000(4) 0.003(4) -0.001(5)
C1A 0.026(6) 0.024(7) 0.023(5) -0.005(5) 0.007(4) 0.007(6)
C2A 0.027(6) 0.009(6) 0.031(5) 0.001(5) 0.008(5) 0.001(5)
C3A 0.019(5) 0.019(7) 0.031(5) 0.006(5) 0.014(4) -0.002(5)
C4A 0.027(6) 0.016(7) 0.032(5) 0.002(5) 0.010(5) -0.003(6)
C5A 0.023(5) 0.007(6) 0.029(5) -0.006(5) 0.013(4) -0.002(5)
C6A 0.019(5) 0.013(6) 0.029(5) 0.002(5) 0.009(4) 0.003(5)
C7A 0.027(6) 0.022(8) 0.029(5) -0.003(5) -0.001(5) 0.002(6)
C8A 0.027(6) 0.024(8) 0.026(5) 0.004(5) 0.010(5) 0.003(6)
C9A 0.073(12) 0.033(11) 0.065(11) -0.003(8) -0.021(9) 0.013(10)
C10A 0.078(13) 0.039(11) 0.052(9) 0.014(8) -0.027(9) -0.015(10)
C11A 0.021(5) 0.019(7) 0.027(5) 0.008(5) 0.007(4) 0.000(5)
C12A 0.022(5) 0.011(6) 0.027(5) 0.004(5) 0.008(4) 0.000(5)
C13A 0.022(5) 0.022(7) 0.027(5) 0.006(5) 0.004(4) 0.003(5)
C14A 0.031(6) 0.013(6) 0.023(5) -0.001(5) 0.000(4) -0.001(6)
C15A 0.040(7) 0.020(7) 0.038(6) 0.006(6) 0.006(5) -0.001(6)
C16A 0.026(5) 0.028(8) 0.028(5) 0.000(5) 0.003(4) -0.001(6)
C17A 0.026(6) 0.021(7) 0.031(5) -0.010(5) 0.005(5) 0.000(5)
C18A 0.053(8) 0.020(8) 0.032(6) -0.008(6) 0.002(6) 0.007(7)
C19A 0.044(8) 0.019(7) 0.047(7) -0.015(6) 0.018(6) -0.008(7)
C20A 0.038(7) 0.041(10) 0.042(7) -0.022(7) 0.014(6) -0.010(7)
C21A 0.039(7) 0.036(9) 0.026(5) -0.006(6) 0.000(5) 0.001(7)
C22A 0.042(7) 0.028(8) 0.029(5) -0.002(6) 0.004(5) 0.002(7)
S1B 0.0324(15) 0.0149(17) 0.0291(13) 0.0027(12) -0.0009(12) -0.0015(13)
S2B 0.0294(14) 0.0145(17) 0.0333(12) 0.0014(12) 0.0013(11) 0.0001(13)
S3B 0.0321(15) 0.0168(17) 0.0289(12) -0.0001(12) 0.0033(11) 0.0025(14)
S4B 0.0333(15) 0.0148(16) 0.0274(12) 0.0030(12) 0.0019(11) 0.0015(13)
S5B 0.0362(16) 0.0158(17) 0.0277(12) 0.0001(12) 0.0032(12) 0.0005(14)
S6B 0.0325(15) 0.0148(16) 0.0293(12) 0.0001(12) 0.0014(11) 0.0008(13)
S7B 0.0336(16) 0.0208(18) 0.0364(14) 0.0001(14) -0.0005(13) -0.0046(14)
S8B 0.0387(16) 0.0213(19) 0.0359(13) 0.0028(14) -0.0057(13) 0.0039(15)
O1B 0.016(4) 0.026(5) 0.033(4) 0.009(4) 0.001(3) -0.003(4)
O2B 0.033(5) 0.023(5) 0.032(4) -0.003(4) 0.003(4) 0.000(4)
O3B 0.028(4) 0.013(5) 0.035(4) 0.007(4) 0.009(3) -0.004(4)
N1B 0.016(4) 0.022(6) 0.031(4) -0.001(4) 0.006(4) 0.001(4)
C1B 0.025(6) 0.009(6) 0.031(5) -0.004(5) 0.010(4) 0.003(5)
C2B 0.032(6) 0.016(7) 0.028(5) 0.002(5) 0.011(5) 0.009(6)
C3B 0.020(5) 0.020(7) 0.028(5) 0.003(5) 0.008(4) -0.003(5)
C4B 0.032(6) 0.014(7) 0.029(5) 0.001(5) 0.006(5) -0.004(6)
C5B 0.025(5) 0.012(6) 0.030(5) -0.004(5) 0.014(4) -0.001(5)
C6B 0.022(5) 0.010(6) 0.028(5) -0.001(5) 0.012(4) 0.002(5)
C7B 0.034(7) 0.020(7) 0.024(5) 0.000(5) 0.004(5) 0.004(6)
C8B 0.019(5) 0.024(8) 0.030(5) 0.003(5) 0.010(5) 0.005(5)
C9B 0.081(13) 0.053(13) 0.050(9) -0.006(9) -0.022(9) 0.008(11)
C10B 0.062(11) 0.039(11) 0.080(12) 0.008(10) -0.027(10) -0.018(9)
C11B 0.023(5) 0.017(7) 0.024(5) 0.002(5) 0.003(4) -0.001(5)
C12B 0.021(5) 0.010(6) 0.026(5) 0.003(5) 0.008(4) -0.008(5)
C13B 0.018(5) 0.020(7) 0.030(5) 0.004(5) 0.003(4) -0.004(5)
C14B 0.033(6) 0.018(7) 0.021(4) -0.003(5) -0.006(4) 0.002(6)
C15B 0.031(6) 0.018(7) 0.043(6) 0.001(6) 0.006(5) -0.005(6)
C16B 0.030(6) 0.022(7) 0.020(4) 0.004(5) 0.004(4) 0.001(6)
C17B 0.033(6) 0.026(8) 0.029(5) -0.005(5) 0.010(5) -0.006(6)
C18B 0.053(8) 0.015(7) 0.040(7) -0.005(6) 0.007(6) 0.002(7)
C19B 0.052(8) 0.027(9) 0.046(7) -0.021(7) 0.024(7) -0.011(7)
C20B 0.041(8) 0.050(12) 0.048(8) -0.032(8) 0.019(7) -0.016(8)
C21B 0.034(7) 0.046(10) 0.035(6) -0.010(7) 0.003(5) 0.000(7)
C22B 0.032(6) 0.030(8) 0.032(6) -0.003(6) 0.001(5) -0.001(6)
I1A 0.0458(6) 0.0313(6) 0.0496(5) -0.0075(5) 0.0071(4) 0.0029(5)
I2A 0.0444(5) 0.0205(5) 0.0371(4) -0.0028(3) 0.0067(3) -0.0057(4)
I3A 0.0463(6) 0.0310(7) 0.0496(5) -0.0102(5) 0.0174(4) 0.0004(5)

loop_
_atom_type_symbol
_atom_type_description
_atom_type_scat_dispersion_real
_atom_type_scat_dispersion_imag
_atom_type_scat_source
C C 0.0181 0.0091 'International Tables Vol C Tables 4.2.6.8 and 6.1.1.4'
H H 0.0000 0.0000 'International Tables Vol C Tables 4.2.6.8 and 6.1.1.4'
I I -0.3257 6.8362 'International Tables Vol C Tables 4.2.6.8 and 6.1.1.4'
N N 0.0311 0.0180 'International Tables Vol C Tables 4.2.6.8 and 6.1.1.4'
O O 0.0492 0.0322 'International Tables Vol C Tables 4.2.6.8 and 6.1.1.4'
S S 0.3331 0.5567 'International Tables Vol C Tables 4.2.6.8 and 6.1.1.4'

loop_
_geom_angle_atom_site_label_1
_geom_angle_atom_site_label_2
_geom_angle_atom_site_label_3
_geom_angle
_geom_angle_site_symmetry_1
_geom_angle_site_symmetry_3
_geom_angle_publ_flag
I3 I2 I1 177.84(4) . . ?
C3A S1A C1A 100.9(6) . . ?
C4A S2A C2A 99.3(6) . . ?
C5A S3A C3A 95.0(6) . . ?
C5A S4A C4A 95.3(6) . . ?
C7A S5A C6A 94.6(6) . . ?
C6A S6A C8A 95.7(6) . . ?
C7A S7A C9A 103.8(7) . . ?
C8A S8A C10A 101.6(7) . . ?
C14A O3A C15A 115.3(10) . . ?
C12A N1A H1A 119.8 . . ?
C12A N1A C13A 120.5(9) . . ?
C13A N1A H1A 119.8 . . ?
S1A C1A H1AA 109.7 . . ?
C2A C1A S1A 110.2(8) . . ?
C2A C1A H1AA 109.7 . . ?
C11A C1A S1A 107.6(9) . . ?
C11A C1A H1AA 109.7 . . ?
C11A C1A C2A 110.0(10) . . ?
S2A C2A H2AA 108.8 . . ?
S2A C2A H2AB 108.8 . . ?
C1A C2A S2A 113.7(8) . . ?
C1A C2A H2AA 108.8 . . ?
C1A C2A H2AB 108.8 . . ?
H2AA C2A H2AB 107.7 . . ?
S1A C3A S3A 113.1(8) . . ?
C4A C3A S1A 129.9(11) . . ?
C4A C3A S3A 116.9(10) . . ?
S2A C4A S4A 113.8(8) . . ?
C3A C4A S2A 128.4(10) . . ?
C3A C4A S4A 117.8(10) . . ?
S4A C5A S3A 114.8(7) . . ?
C6A C5A S3A 123.2(9) . . ?
C6A C5A S4A 122.0(9) . . ?
S6A C6A S5A 115.0(6) . . ?
C5A C6A S5A 122.2(9) . . ?
C5A C6A S6A 122.7(9) . . ?
S5A C7A S7A 114.0(8) . . ?
C8A C7A S5A 118.6(10) . . ?
C8A C7A S7A 127.3(10) . . ?
S8A C8A S6A 114.0(8) . . ?
C7A C8A S6A 115.9(10) . . ?
C7A C8A S8A 130.1(11) . . ?
S7A C9A H9AA 108.5 . . ?
S7A C9A H9AB 108.5 . . ?
H9AA C9A H9AB 107.5 . . ?
C10A C9A S7A 115.3(13) . . ?
C10A C9A H9AA 108.5 . . ?
C10A C9A H9AB 108.5 . . ?
S8A C10A H10A 107.6 . . ?
S8A C10A H10B 107.6 . . ?
C9A C10A S8A 119.0(12) . . ?
C9A C10A H10A 107.6 . . ?
C9A C10A H10B 107.6 . . ?
H10A C10A H10B 107.0 . . ?
C1A C11A H11A 108.6 . . ?
C1A C11A H11B 108.6 . . ?
H11A C11A H11B 107.6 . . ?
C12A C11A C1A 114.5(10) . . ?
C12A C11A H11A 108.6 . . ?
C12A C11A H11B 108.6 . . ?
O1A C12A N1A 122.2(11) . . ?
O1A C12A C11A 122.2(11) . . ?
N1A C12A C11A 115.6(10) . . ?
N1A C13A H13A 105.5 . . ?
N1A C13A C14A 109.8(9) . . ?
N1A C13A C16A 114.4(11) . . ?
C14A C13A H13A 105.5 . . ?
C16A C13A H13A 105.5 . . ?
C16A C13A C14A 115.0(9) . . ?
O2A C14A O3A 124.7(12) . . ?
O2A C14A C13A 123.3(11) . . ?
O3A C14A C13A 111.9(9) . . ?
O3A C15A H15A 109.5 . . ?
O3A C15A H15B 109.5 . . ?
O3A C15A H15C 109.5 . . ?
H15A C15A H15B 109.5 . . ?
H15A C15A H15C 109.5 . . ?
H15B C15A H15C 109.5 . . ?
C13A C16A H16A 109.6 . . ?
C13A C16A H16B 109.6 . . ?
C13A C16A C17A 110.1(10) . . ?
H16A C16A H16B 108.2 . . ?
C17A C16A H16A 109.6 . . ?
C17A C16A H16B 109.6 . . ?
C18A C17A C16A 120.9(12) . . ?
C22A C17A C16A 119.3(13) . . ?
C22A C17A C18A 119.8(13) . . ?
C17A C18A H18A 120.3 . . ?
C17A C18A C19A 119.4(13) . . ?
C19A C18A H18A 120.3 . . ?
C18A C19A H19A 120.2 . . ?
C20A C19A C18A 119.6(15) . . ?
C20A C19A H19A 120.2 . . ?
C19A C20A H20A 119.6 . . ?
C21A C20A C19A 120.9(14) . . ?
C21A C20A H20A 119.6 . . ?
C20A C21A H21A 119.9 . . ?
C20A C21A C22A 120.2(13) . . ?
C22A C21A H21A 119.9 . . ?
C17A C22A C21A 120.1(14) . . ?
C17A C22A H22A 119.9 . . ?
C21A C22A H22A 119.9 . . ?
C3B S1B C1B 101.2(6) . . ?
C4B S2B C2B 100.5(6) . . ?
C5B S3B C3B 95.3(6) . . ?
C4B S4B C5B 95.4(6) . . ?
C6B S5B C7B 94.7(6) . . ?
C6B S6B C8B 96.1(6) . . ?
C7B S7B C9B 100.0(8) . . ?
C8B S8B C10B 104.0(8) . . ?
C14B O3B C15B 115.0(10) . . ?
C12B N1B H1B 119.5 . . ?
C12B N1B C13B 121.0(9) . . ?
C13B N1B H1B 119.5 . . ?
S1B C1B H1BA 109.2 . . ?
C2B C1B S1B 111.4(8) . . ?
C2B C1B H1BA 109.2 . . ?
C11B C1B S1B 107.4(9) . . ?
C11B C1B H1BA 109.2 . . ?
C11B C1B C2B 110.5(10) . . ?
S2B C2B H2BA 109.0 . . ?
S2B C2B H2BB 109.0 . . ?
C1B C2B S2B 112.8(9) . . ?
C1B C2B H2BA 109.0 . . ?
C1B C2B H2BB 109.0 . . ?
H2BA C2B H2BB 107.8 . . ?
S1B C3B S3B 113.2(8) . . ?
C4B C3B S1B 130.0(10) . . ?
C4B C3B S3B 116.5(10) . . ?
S2B C4B S4B 114.7(8) . . ?
C3B C4B S2B 127.4(10) . . ?
C3B C4B S4B 117.9(10) . . ?
S3B C5B S4B 114.8(7) . . ?
C6B C5B S3B 123.9(9) . . ?
C6B C5B S4B 121.3(9) . . ?
S6B C6B S5B 115.0(6) . . ?
C5B C6B S5B 122.2(9) . . ?
C5B C6B S6B 122.8(9) . . ?
S5B C7B S7B 114.4(8) . . ?
C8B C7B S5B 118.5(10) . . ?
C8B C7B S7B 127.1(10) . . ?
S8B C8B S6B 113.8(8) . . ?
C7B C8B S6B 115.6(10) . . ?
C7B C8B S8B 130.6(11) . . ?
S7B C9B H9BA 107.7 . . ?
S7B C9B H9BB 107.7 . . ?
H9BA C9B H9BB 107.1 . . ?
C10B C9B S7B 118.5(13) . . ?
C10B C9B H9BA 107.7 . . ?
C10B C9B H9BB 107.7 . . ?
S8B C10B H10C 108.4 . . ?
S8B C10B H10D 108.4 . . ?
C9B C10B S8B 115.4(13) . . ?
C9B C10B H10C 108.4 . . ?
C9B C10B H10D 108.4 . . ?
H10C C10B H10D 107.5 . . ?
C1B C11B H11C 108.6 . . ?
C1B C11B H11D 108.6 . . ?
C1B C11B C12B 114.9(10) . . ?
H11C C11B H11D 107.5 . . ?
C12B C11B H11C 108.6 . . ?
C12B C11B H11D 108.6 . . ?
O1B C12B N1B 123.5(11) . . ?
O1B C12B C11B 121.3(11) . . ?
N1B C12B C11B 114.9(10) . . ?
N1B C13B H13B 106.0 . . ?
N1B C13B C14B 110.2(9) . . ?
N1B C13B C16B 113.0(11) . . ?
C14B C13B H13B 106.0 . . ?
C14B C13B C16B 114.8(9) . . ?
C16B C13B H13B 106.0 . . ?
O2B C14B O3B 123.9(12) . . ?
O2B C14B C13B 124.1(12) . . ?
O3B C14B C13B 111.9(9) . . ?
O3B C15B H15D 109.5 . . ?
O3B C15B H15E 109.5 . . ?
O3B C15B H15F 109.5 . . ?
H15D C15B H15E 109.5 . . ?
H15D C15B H15F 109.5 . . ?
H15E C15B H15F 109.5 . . ?
C13B C16B H16C 109.6 . . ?
C13B C16B H16D 109.6 . . ?
H16C C16B H16D 108.1 . . ?
C17B C16B C13B 110.3(10) . . ?
C17B C16B H16C 109.6 . . ?
C17B C16B H16D 109.6 . . ?
C18B C17B C16B 122.5(12) . . ?
C18B C17B C22B 116.6(13) . . ?
C22B C17B C16B 120.9(13) . . ?
C17B C18B H18B 118.6 . . ?
C19B C18B C17B 122.8(14) . . ?
C19B C18B H18B 118.6 . . ?
C18B C19B H19B 120.1 . . ?
C20B C19B C18B 119.9(16) . . ?
C20B C19B H19B 120.1 . . ?
C19B C20B H20B 119.9 . . ?
C19B C20B C21B 120.1(14) . . ?
C21B C20B H20B 119.9 . . ?
C20B C21B H21B 120.4 . . ?
C22B C21B C20B 119.3(14) . . ?
C22B C21B H21B 120.4 . . ?
C17B C22B H22B 119.4 . . ?
C21B C22B C17B 121.2(14) . . ?
C21B C22B H22B 119.4 . . ?
I1A I2A I3A 176.4(7) . 1_455 ?

loop_
_geom_bond_atom_site_label_1
_geom_bond_atom_site_label_2
_geom_bond_distance
_geom_bond_site_symmetry_2
_geom_bond_publ_flag
I1 I2 2.9503(13) . ?
I2 I3 2.9257(13) . ?
S1A C1A 1.844(13) . ?
S1A C3A 1.757(13) . ?
S2A C2A 1.793(12) . ?
S2A C4A 1.747(13) . ?
S3A C3A 1.773(13) . ?
S3A C5A 1.749(13) . ?
S4A C4A 1.755(13) . ?
S4A C5A 1.746(12) . ?
S5A C6A 1.751(14) . ?
S5A C7A 1.745(13) . ?
S6A C6A 1.740(13) . ?
S6A C8A 1.757(13) . ?
S7A C7A 1.770(13) . ?
S7A C9A 1.778(17) . ?
S8A C8A 1.737(13) . ?
S8A C10A 1.803(17) . ?
O1A C12A 1.235(14) . ?
O2A C14A 1.178(14) . ?
O3A C14A 1.318(14) . ?
O3A C15A 1.451(17) . ?
N1A H1A 0.8800 . ?
N1A C12A 1.346(16) . ?
N1A C13A 1.443(15) . ?
C1A H1AA 1.0000 . ?
C1A C2A 1.528(19) . ?
C1A C11A 1.516(16) . ?
C2A H2AA 0.9900 . ?
C2A H2AB 0.9900 . ?
C3A C4A 1.323(19) . ?
C5A C6A 1.350(16) . ?
C7A C8A 1.34(2) . ?
C9A H9AA 0.9900 . ?
C9A H9AB 0.9900 . ?
C9A C10A 1.519(3) . ?
C10A H10A 0.9900 . ?
C10A H10B 0.9900 . ?
C11A H11A 0.9900 . ?
C11A H11B 0.9900 . ?
C11A C12A 1.513(16) . ?
C13A H13A 1.0000 . ?
C13A C14A 1.550(18) . ?
C13A C16A 1.532(17) . ?
C15A H15A 0.9800 . ?
C15A H15B 0.9800 . ?
C15A H15C 0.9800 . ?
C16A H16A 0.9900 . ?
C16A H16B 0.9900 . ?
C16A C17A 1.539(18) . ?
C17A C18A 1.40(2) . ?
C17A C22A 1.390(18) . ?
C18A H18A 0.9500 . ?
C18A C19A 1.40(2) . ?
C19A H19A 0.9500 . ?
C19A C20A 1.39(2) . ?
C20A H20A 0.9500 . ?
C20A C21A 1.36(2) . ?
C21A H21A 0.9500 . ?
C21A C22A 1.39(2) . ?
C22A H22A 0.9500 . ?
S1B C1B 1.839(12) . ?
S1B C3B 1.749(13) . ?
S2B C2B 1.785(13) . ?
S2B C4B 1.741(13) . ?
S3B C3B 1.770(13) . ?
S3B C5B 1.743(14) . ?
S4B C4B 1.742(13) . ?
S4B C5B 1.753(13) . ?
S5B C6B 1.751(13) . ?
S5B C7B 1.757(13) . ?
S6B C6B 1.737(13) . ?
S6B C8B 1.766(13) . ?
S7B C7B 1.764(14) . ?
S7B C9B 1.799(18) . ?
S8B C8B 1.728(13) . ?
S8B C10B 1.756(16) . ?
O1B C12B 1.235(14) . ?
O2B C14B 1.182(14) . ?
O3B C14B 1.328(15) . ?
O3B C15B 1.439(17) . ?
N1B H1B 0.8800 . ?
N1B C12B 1.332(16) . ?
N1B C13B 1.436(15) . ?
C1B H1BA 1.0000 . ?
C1B C2B 1.541(18) . ?
C1B C11B 1.516(17) . ?
C2B H2BA 0.9900 . ?
C2B H2BB 0.9900 . ?
C3B C4B 1.340(19) . ?
C5B C6B 1.349(16) . ?
C7B C8B 1.34(2) . ?
C9B H9BA 0.9900 . ?
C9B H9BB 0.9900 . ?
C9B C10B 1.519(3) . ?
C10B H10C 0.9900 . ?
C10B H10D 0.9900 . ?
C11B H11C 0.9900 . ?
C11B H11D 0.9900 . ?
C11B C12B 1.519(16) . ?
C13B H13B 1.0000 . ?
C13B C14B 1.545(17) . ?
C13B C16B 1.545(16) . ?
C15B H15D 0.9800 . ?
C15B H15E 0.9800 . ?
C15B H15F 0.9800 . ?
C16B H16C 0.9900 . ?
C16B H16D 0.9900 . ?
C16B C17B 1.504(18) . ?
C17B C18B 1.40(2) . ?
C17B C22B 1.404(19) . ?
C18B H18B 0.9500 . ?
C18B C19B 1.37(2) . ?
C19B H19B 0.9500 . ?
C19B C20B 1.37(2) . ?
C20B H20B 0.9500 . ?
C20B C21B 1.40(3) . ?
C21B H21B 0.9500 . ?
C21B C22B 1.39(2) . ?
C22B H22B 0.9500 . ?
I1A I2A 2.95(2) . ?
I2A I3A 2.95(2) 1_455 ?

loop_
_geom_torsion_atom_site_label_1
_geom_torsion_atom_site_label_2
_geom_torsion_atom_site_label_3
_geom_torsion_atom_site_label_4
_geom_torsion
_geom_torsion_site_symmetry_1
_geom_torsion_site_symmetry_2
_geom_torsion_site_symmetry_3
_geom_torsion_site_symmetry_4
_geom_torsion_publ_flag
S1A C1A C2A S2A 74.5(10) . . . . ?
S1A C1A C11A C12A -73.3(11) . . . . ?
S1A C3A C4A S2A 2.5(19) . . . . ?
S1A C3A C4A S4A -176.1(7) . . . . ?
S3A C3A C4A S2A 177.7(7) . . . . ?
S3A C3A C4A S4A -0.9(14) . . . . ?
S3A C5A C6A S5A -3.0(14) . . . . ?
S3A C5A C6A S6A 178.6(6) . . . . ?
S4A C5A C6A S5A 177.9(6) . . . . ?
S4A C5A C6A S6A -0.4(14) . . . . ?
S5A C7A C8A S6A 2.5(15) . . . . ?
S5A C7A C8A S8A -178.2(7) . . . . ?
S7A C7A C8A S6A -178.9(7) . . . . ?
S7A C7A C8A S8A 0(2) . . . . ?
S7A C9A C10A S8A -60(2) . . . . ?
N1A C13A C14A O2A 32.4(16) . . . . ?
N1A C13A C14A O3A -151.5(10) . . . . ?
N1A C13A C16A C17A -66.3(13) . . . . ?
C1A S1A C3A S3A -166.3(6) . . . . ?
C1A S1A C3A C4A 9.0(13) . . . . ?
C1A C11A C12A O1A -1.2(17) . . . . ?
C1A C11A C12A N1A -179.1(11) . . . . ?
C2A S2A C4A S4A -165.2(7) . . . . ?
C2A S2A C4A C3A 16.2(13) . . . . ?
C2A C1A C11A C12A 166.6(10) . . . . ?
C3A S1A C1A C2A -45.1(9) . . . . ?
C3A S1A C1A C11A -165.1(8) . . . . ?
C3A S3A C5A S4A 2.7(7) . . . . ?
C3A S3A C5A C6A -176.5(10) . . . . ?
C4A S2A C2A C1A -55.1(9) . . . . ?
C4A S4A C5A S3A -3.1(7) . . . . ?
C4A S4A C5A C6A 176.1(10) . . . . ?
C5A S3A C3A S1A 174.9(6) . . . . ?
C5A S3A C3A C4A -1.1(11) . . . . ?
C5A S4A C4A S2A -176.4(7) . . . . ?
C5A S4A C4A C3A 2.4(11) . . . . ?
C6A S5A C7A S7A 177.2(7) . . . . ?
C6A S5A C7A C8A -4.0(12) . . . . ?
C6A S6A C8A S8A -179.0(7) . . . . ?
C6A S6A C8A C7A 0.4(11) . . . . ?
C7A S5A C6A S6A 4.1(8) . . . . ?
C7A S5A C6A C5A -174.4(10) . . . . ?
C7A S7A C9A C10A 40.8(17) . . . . ?
C8A S6A C6A S5A -3.1(7) . . . . ?
C8A S6A C6A C5A 175.4(10) . . . . ?
C8A S8A C10A C9A 40.8(19) . . . . ?
C9A S7A C7A S5A 166.0(9) . . . . ?
C9A S7A C7A C8A -12.6(15) . . . . ?
C10A S8A C8A S6A 168.6(9) . . . . ?
C10A S8A C8A C7A -10.6(15) . . . . ?
C11A C1A C2A S2A -167.0(8) . . . . ?
C12A N1A C13A C14A 61.7(15) . . . . ?
C12A N1A C13A C16A -69.5(14) . . . . ?
C13A N1A C12A O1A -8.0(19) . . . . ?
C13A N1A C12A C11A 169.9(11) . . . . ?
C13A C16A C17A C18A 84.7(15) . . . . ?
C13A C16A C17A C22A -93.5(13) . . . . ?
C14A C13A C16A C17A 165.2(10) . . . . ?
C15A O3A C14A O2A 4.1(18) . . . . ?
C15A O3A C14A C13A -171.9(10) . . . . ?
C16A C13A C14A O2A 163.3(12) . . . . ?
C16A C13A C14A O3A -20.7(14) . . . . ?
C16A C17A C18A C19A -176.3(12) . . . . ?
C16A C17A C22A C21A 178.3(12) . . . . ?
C17A C18A C19A C20A -2(2) . . . . ?
C18A C17A C22A C21A 0(2) . . . . ?
C18A C19A C20A C21A 1(2) . . . . ?
C19A C20A C21A C22A 1(2) . . . . ?
C20A C21A C22A C17A -2(2) . . . . ?
C22A C17A C18A C19A 2(2) . . . . ?
S1B C1B C2B S2B 73.2(10) . . . . ?
S1B C1B C11B C12B -70.9(11) . . . . ?
S1B C3B C4B S2B 6(2) . . . . ?
S1B C3B C4B S4B -174.7(7) . . . . ?
S3B C3B C4B S2B 180.0(7) . . . . ?
S3B C3B C4B S4B -0.8(14) . . . . ?
S3B C5B C6B S5B -1.3(14) . . . . ?
S3B C5B C6B S6B 179.6(6) . . . . ?
S4B C5B C6B S5B 178.8(6) . . . . ?
S4B C5B C6B S6B -0.2(14) . . . . ?
S5B C7B C8B S6B 1.9(14) . . . . ?
S5B C7B C8B S8B 178.8(7) . . . . ?
S7B C7B C8B S6B -179.7(7) . . . . ?
S7B C7B C8B S8B -3(2) . . . . ?
S7B C9B C10B S8B 62(2) . . . . ?
N1B C13B C14B O2B 31.6(17) . . . . ?
N1B C13B C14B O3B -152.1(10) . . . . ?
N1B C13B C16B C17B -63.7(12) . . . . ?
C1B S1B C3B S3B -169.2(6) . . . . ?
C1B S1B C3B C4B 4.8(13) . . . . ?
C1B C11B C12B O1B -3.4(17) . . . . ?
C1B C11B C12B N1B -178.5(10) . . . . ?
C2B S2B C4B S4B -163.5(7) . . . . ?
C2B S2B C4B C3B 15.7(13) . . . . ?
C2B C1B C11B C12B 167.4(10) . . . . ?
C3B S1B C1B C2B -42.8(9) . . . . ?
C3B S1B C1B C11B -163.9(8) . . . . ?
C3B S3B C5B S4B 3.6(7) . . . . ?
C3B S3B C5B C6B -176.3(10) . . . . ?
C4B S2B C2B C1B -55.0(9) . . . . ?
C4B S4B C5B S3B -3.9(7) . . . . ?
C4B S4B C5B C6B 175.9(10) . . . . ?
C5B S3B C3B S1B 173.2(7) . . . . ?
C5B S3B C3B C4B -1.7(11) . . . . ?
C5B S4B C4B S2B -177.9(7) . . . . ?
C5B S4B C4B C3B 2.9(11) . . . . ?
C6B S5B C7B S7B 178.6(7) . . . . ?
C6B S5B C7B C8B -2.8(11) . . . . ?
C6B S6B C8B S8B -177.4(6) . . . . ?
C6B S6B C8B C7B 0.0(11) . . . . ?
C7B S5B C6B S6B 2.7(7) . . . . ?
C7B S5B C6B C5B -176.4(10) . . . . ?
C7B S7B C9B C10B -47.0(18) . . . . ?
C8B S6B C6B S5B -1.9(7) . . . . ?
C8B S6B C6B C5B 177.2(10) . . . . ?
C8B S8B C10B C9B -36.5(18) . . . . ?
C9B S7B C7B S5B -163.9(9) . . . . ?
C9B S7B C7B C8B 17.7(15) . . . . ?
C10B S8B C8B S6B -174.2(9) . . . . ?
C10B S8B C8B C7B 8.9(15) . . . . ?
C11B C1B C2B S2B -167.6(8) . . . . ?
C12B N1B C13B C14B 60.1(15) . . . . ?
C12B N1B C13B C16B -69.9(14) . . . . ?
C13B N1B C12B O1B -3.9(19) . . . . ?
C13B N1B C12B C11B 171.2(11) . . . . ?
C13B C16B C17B C18B 86.1(15) . . . . ?
C13B C16B C17B C22B -91.9(13) . . . . ?
C14B C13B C16B C17B 168.7(10) . . . . ?
C15B O3B C14B O2B 5.7(17) . . . . ?
C15B O3B C14B C13B -170.6(10) . . . . ?
C16B C13B C14B O2B 160.7(12) . . . . ?
C16B C13B C14B O3B -23.1(14) . . . . ?
C16B C17B C18B C19B -174.9(13) . . . . ?
C16B C17B C22B C21B 176.8(12) . . . . ?
C17B C18B C19B C20B -4(2) . . . . ?
C18B C17B C22B C21B -1(2) . . . . ?
C18B C19B C20B C21B 2(2) . . . . ?
C19B C20B C21B C22B -1(2) . . . . ?
C20B C21B C22B C17B 0(2) . . . . ?
C22B C17B C18B C19B 3(2) . . . . ?
